data_7159140
loop_
_publ_author_name
'Chen, Shanping'
'Li, Zhuoqin'
'Hu, Kai'
'Feng, Wei'
'Mao, Guojiang'
'Xiao, Fuhong'
'Deng, Guo-Jun'

_publ_section_title
;
 Three-component selective synthesis of phenothiazines and
 bis-phenothiazines under metal-free conditions.
;
_journal_issue 9
_journal_name_full 'Organic &amp; biomolecular chemistry'
_journal_page_first 1920
_journal_page_last 1926
_journal_paper_doi 10.1039/d3ob00055a
_journal_volume 21
_journal_year 2023
_chemical_formula_moiety 'C21 H17 N S2'
_chemical_formula_sum 'C21 H17 N S2'
_chemical_formula_weight 347.48
_space_group_crystal_system triclinic
_space_group_IT_number 2
_space_group_name_Hall '-P 1'
_space_group_name_H-M_alt 'P -1'
_atom_sites_solution_hydrogens geom
_atom_sites_solution_primary direct
_audit_creation_date 2021-09-26
_audit_creation_method
;
Olex2 1.3-alpha
(compiled 2020.09.11 svn.r3730fd0d for OlexSys, GUI svn.r6159)
;
_audit_update_record
;
2021-09-29 deposited with the CCDC.	2023-02-01 downloaded from the CCDC.
;
_cell_angle_alpha 83.056(7)
_cell_angle_beta 82.898(6)
_cell_angle_gamma 89.355(6)
_cell_formula_units_Z 4
_cell_length_a 7.6322(5)
_cell_length_b 14.8230(11)
_cell_length_c 15.0281(12)
_cell_measurement_reflns_used 4754
_cell_measurement_temperature 149.99(10)
_cell_measurement_theta_max 29.1780
_cell_measurement_theta_min 2.0880
_cell_volume 1674.7(2)
_computing_cell_refinement 'CrysAlisPro 1.171.38.43f (Rigaku OD, 2015)'
_computing_data_collection 'CrysAlisPro 1.171.38.43f (Rigaku OD, 2015)'
_computing_data_reduction 'CrysAlisPro 1.171.38.43f (Rigaku OD, 2015)'
_computing_molecular_graphics 'Olex2 1.3-alpha (Dolomanov et al., 2009)'
_computing_publication_material 'Olex2 1.3-alpha (Dolomanov et al., 2009)'
_computing_structure_refinement 'SHELXL 2018/3 (Sheldrick, 2015)'
_computing_structure_solution 'SHELXS  (Sheldrick, 2008)'
_diffrn_ambient_environment N~2~
_diffrn_ambient_temperature 149.99(10)
_diffrn_detector 'CCD plate'
_diffrn_detector_area_resol_mean 5.2684
_diffrn_detector_type AtlasS2
_diffrn_measured_fraction_theta_full 0.999
_diffrn_measured_fraction_theta_max 0.999
_diffrn_measurement_details
;
List of Runs (angles in degrees, time in seconds):

  # Type    Start    End  Width  t~exp~   \w     \q     \k     \f   Frames
#--------------------------------------------------------------------------
  1  \w    -55.00  34.00   1.00    2.00    --   12.05 -57.00-120.00   89
  2  \w    -19.00  80.00   1.00    2.00    --   12.05  77.00 150.00   99
  3  \w    -16.00  85.00   1.00    2.00    --   12.05  57.00  30.00  101
;
_diffrn_measurement_device 'four-circle diffractometer'
_diffrn_measurement_device_type 'SuperNova, Dual, Cu at zero, AtlasS2'
_diffrn_measurement_method '\w scans'
_diffrn_orient_matrix_type 'CrysAlisPro convention (1999,Acta A55,543-557)'
_diffrn_orient_matrix_UB_11 0.0492492000
_diffrn_orient_matrix_UB_12 0.0197778000
_diffrn_orient_matrix_UB_13 -0.0406680000
_diffrn_orient_matrix_UB_21 -0.0243701000
_diffrn_orient_matrix_UB_22 -0.0365841000
_diffrn_orient_matrix_UB_23 -0.0223395000
_diffrn_orient_matrix_UB_31 -0.0758397000
_diffrn_orient_matrix_UB_32 0.0243760000
_diffrn_orient_matrix_UB_33 -0.0119424000
_diffrn_radiation_monochromator mirror
_diffrn_radiation_probe x-ray
_diffrn_radiation_type 'Mo K\a'
_diffrn_radiation_wavelength 0.71073
_diffrn_reflns_av_R_equivalents 0.0386
_diffrn_reflns_av_unetI/netI 0.0606
_diffrn_reflns_Laue_measured_fraction_full 0.999
_diffrn_reflns_Laue_measured_fraction_max 0.999
_diffrn_reflns_limit_h_max 9
_diffrn_reflns_limit_h_min -9
_diffrn_reflns_limit_k_max 17
_diffrn_reflns_limit_k_min -17
_diffrn_reflns_limit_l_max 17
_diffrn_reflns_limit_l_min -6
_diffrn_reflns_number 5879
_diffrn_reflns_point_group_measured_fraction_full 0.999
_diffrn_reflns_point_group_measured_fraction_max 0.999
_diffrn_reflns_theta_full 24.999
_diffrn_reflns_theta_max 24.999
_diffrn_reflns_theta_min 2.066
_diffrn_source 'micro-focus sealed X-ray tube'
_diffrn_source_type 'SuperNova (Mo) X-ray Source'
_exptl_absorpt_coefficient_mu 0.319
_exptl_absorpt_correction_T_max 1.00000
_exptl_absorpt_correction_T_min 0.56276
_exptl_absorpt_correction_type multi-scan
_exptl_absorpt_process_details
;
CrysAlisPro 1.171.38.43f (Rigaku Oxford Diffraction, 2015)
Empirical absorption correction using spherical harmonics,
 implemented in SCALE3 ABSPACK scaling algorithm.
;
_exptl_crystal_colour yellow
_exptl_crystal_colour_primary yellow
_exptl_crystal_density_diffrn 1.378
_exptl_crystal_description block
_exptl_crystal_F_000 728
_exptl_crystal_size_max 0.15
_exptl_crystal_size_mid 0.13
_exptl_crystal_size_min 0.12
_refine_diff_density_max 1.166
_refine_diff_density_min -0.769
_refine_diff_density_rms 0.102
_refine_ls_extinction_method none
_refine_ls_goodness_of_fit_ref 1.058
_refine_ls_hydrogen_treatment constr
_refine_ls_matrix_type full
_refine_ls_number_parameters 440
_refine_ls_number_reflns 5879
_refine_ls_number_restraints 0
_refine_ls_restrained_S_all 1.058
_refine_ls_R_factor_all 0.0819
_refine_ls_R_factor_gt 0.0687
_refine_ls_shift/su_max 0.006
_refine_ls_shift/su_mean 0.000
_refine_ls_structure_factor_coef Fsqd
_refine_ls_weighting_details 'w=1/[\s^2^(Fo^2^)+(0.1076P)^2^+1.9245P] where P=(Fo^2^+2Fc^2^)/3'
_refine_ls_weighting_scheme calc
_refine_ls_wR_factor_gt 0.1862
_refine_ls_wR_factor_ref 0.1993
_reflns_Friedel_coverage 0.000
_reflns_number_gt 4765
_reflns_number_total 5879
_reflns_threshold_expression 'I > 2\s(I)'
_cod_data_source_file d3ob00055a2.cif
_cod_data_source_block 1471
_cod_depositor_comments 'Adding full bibliography for 7159140.cif.'
_cod_database_code 7159140
_shelx_shelxl_version_number 2018/3
_shelx_space_group_comment
;
The symmetry employed for this shelxl refinement is uniquely defined
by the following loop, which should always be used as a source of
symmetry information in preference to the above space-group names.
They are only intended as comments.
;
_reflns_odcompleteness_completeness 99.78
_reflns_odcompleteness_iscentric 1
_reflns_odcompleteness_theta 26.32
_olex2_refinement_description
;
1. Twinned data refinement
 Scales: 0.762(5)
 0.238(5)
2. Fixed Uiso
 At 1.2 times of:
  All C(H) groups
 At 1.5 times of:
  All C(H,H,H) groups
3.a Aromatic/amide H refined with riding coordinates:
 C2(H2), C3(H3), C5(H5), C10(H10), C12(H12), C15(H15), C17(H17), C18(H18),
 C23(H23), C24(H24), C26(H26), C31(H31), C33(H33), C38(H38), C40(H40), C41(H41)
3.b Idealised Me refined as rotating group:
 C19(H19A,H19B,H19C), C20(H20A,H20B,H20C), C21(H21A,H21B,H21C), C34(H34A,H34B,
 H34C), C35(H35A,H35B,H35C), C42(H42A,H42B,H42C)
;
_olex2_submission_special_instructions 'No special instructions were received'
_oxdiff_exptl_absorpt_empirical_details
;
Empirical correction (ABSPACK) includes:
- Absorption correction using spherical harmonics
- Frame scaling
;
_oxdiff_exptl_absorpt_empirical_full_max 1.627
_oxdiff_exptl_absorpt_empirical_full_min 0.458

loop_
_space_group_symop_operation_xyz
'x, y, z'
'-x, -y, -z'

loop_
_atom_site_label
_atom_site_type_symbol
_atom_site_fract_x
_atom_site_fract_y
_atom_site_fract_z
_atom_site_U_iso_or_equiv
_atom_site_adp_type
_atom_site_occupancy
_atom_site_site_symmetry_order
_atom_site_calc_flag
_atom_site_refinement_flags_posn
_atom_site_refinement_flags_adp
_atom_site_refinement_flags_occupancy
_atom_site_disorder_assembly
_atom_site_disorder_group
S1 S 0.87289(12) 0.31809(6) 0.62341(6) 0.0194(3) Uani 1 1 d . . . . .
S2 S 0.56099(12) 0.65402(6) 0.61991(6) 0.0187(3) Uani 1 1 d . . . . .
N1 N 0.6973(4) 0.4770(2) 0.70793(19) 0.0168(6) Uani 1 1 d . . . . .
C1 C 0.6515(5) 0.3894(2) 0.7549(2) 0.0145(8) Uani 1 1 d . . . . .
C2 C 0.5371(5) 0.3808(3) 0.8362(2) 0.0190(8) Uani 1 1 d . . . . .
H2 H 0.490564 0.432413 0.859760 0.023 Uiso 1 1 calc R U . . .
C3 C 0.4933(5) 0.2946(3) 0.8817(3) 0.0207(8) Uani 1 1 d . . . . .
H3 H 0.419846 0.289956 0.936302 0.025 Uiso 1 1 calc R U . . .
C4 C 0.5564(5) 0.2159(3) 0.8478(3) 0.0193(8) Uani 1 1 d . . . . .
C5 C 0.6672(5) 0.2259(2) 0.7661(2) 0.0179(8) Uani 1 1 d . . . . .
H5 H 0.709021 0.174242 0.741046 0.021 Uiso 1 1 calc R U . . .
C6 C 0.7171(4) 0.3110(2) 0.7210(2) 0.0149(8) Uani 1 1 d . . . . .
C7 C 0.7968(4) 0.4186(2) 0.5637(2) 0.0164(8) Uani 1 1 d . . . . .
C8 C 0.7210(4) 0.4874(2) 0.6119(2) 0.0143(7) Uani 1 1 d . . . . .
C9 C 0.6695(5) 0.5677(2) 0.5625(2) 0.0157(8) Uani 1 1 d . . . . .
C10 C 0.6968(5) 0.5789(3) 0.4683(2) 0.0192(8) Uani 1 1 d . . . . .
H10 H 0.665848 0.633459 0.436744 0.023 Uiso 1 1 calc R U . . .
C11 C 0.7699(5) 0.5094(3) 0.4208(2) 0.0182(8) Uani 1 1 d . . . . .
C12 C 0.8179(5) 0.4289(3) 0.4704(2) 0.0178(8) Uani 1 1 d . . . . .
H12 H 0.865049 0.381388 0.439997 0.021 Uiso 1 1 calc R U . . .
C13 C 0.7187(4) 0.5530(2) 0.7544(2) 0.0157(8) Uani 1 1 d . . . . .
C14 C 0.6682(4) 0.6396(2) 0.7180(2) 0.0148(8) Uani 1 1 d . . . . .
C15 C 0.6956(5) 0.7150(2) 0.7611(2) 0.0167(8) Uani 1 1 d . . . . .
H15 H 0.664821 0.772156 0.734946 0.020 Uiso 1 1 calc R U . . .
C16 C 0.7677(5) 0.7077(3) 0.8422(2) 0.0181(8) Uani 1 1 d . . . . .
C17 C 0.8156(5) 0.6210(3) 0.8787(2) 0.0181(8) Uani 1 1 d . . . . .
H17 H 0.862481 0.613811 0.933394 0.022 Uiso 1 1 calc R U . . .
C18 C 0.7943(5) 0.5452(3) 0.8345(2) 0.0191(8) Uani 1 1 d . . . . .
H18 H 0.831241 0.488532 0.858950 0.023 Uiso 1 1 calc R U . . .
C19 C 0.7986(5) 0.7917(3) 0.8863(3) 0.0211(8) Uani 1 1 d . . . . .
H19A H 0.922680 0.805034 0.878981 0.032 Uiso 1 1 calc R U . . .
H19B H 0.755594 0.781218 0.949428 0.032 Uiso 1 1 calc R U . . .
H19C H 0.737016 0.842188 0.858316 0.032 Uiso 1 1 calc R U . . .
C20 C 0.5067(5) 0.1232(3) 0.8960(3) 0.0250(9) Uani 1 1 d . . . . .
H20A H 0.380709 0.116028 0.902653 0.037 Uiso 1 1 calc R U . . .
H20B H 0.546658 0.116668 0.954506 0.037 Uiso 1 1 calc R U . . .
H20C H 0.560993 0.077583 0.861504 0.037 Uiso 1 1 calc R U . . .
C21 C 0.7966(6) 0.5213(3) 0.3195(2) 0.0231(8) Uani 1 1 d . . . . .
H21A H 0.699550 0.554929 0.297221 0.035 Uiso 1 1 calc R U . . .
H21B H 0.802627 0.462811 0.298108 0.035 Uiso 1 1 calc R U . . .
H21C H 0.904650 0.553943 0.298467 0.035 Uiso 1 1 calc R U . . .
S3 S 0.36646(12) 1.15210(6) 0.62618(6) 0.0190(3) Uani 1 1 d . . . . .
S4 S 0.07564(12) 0.81488(6) 0.62842(6) 0.0188(3) Uani 1 1 d . . . . .
N2 N 0.2020(4) 0.9733(2) 0.71427(19) 0.0164(6) Uani 1 1 d . . . . .
C22 C 0.2281(4) 0.8859(2) 0.7618(2) 0.0148(7) Uani 1 1 d . . . . .
C23 C 0.3014(5) 0.8765(3) 0.8431(2) 0.0189(8) Uani 1 1 d . . . . .
H23 H 0.337389 0.927786 0.866046 0.023 Uiso 1 1 calc R U . . .
C24 C 0.3209(5) 0.7912(3) 0.8898(3) 0.0185(8) Uani 1 1 d . . . . .
H24 H 0.365721 0.786491 0.944938 0.022 Uiso 1 1 calc R U . . .
C25 C 0.2749(5) 0.7122(3) 0.8559(2) 0.0175(8) Uani 1 1 d . . . . .
C26 C 0.2078(5) 0.7221(3) 0.7731(2) 0.0190(8) Uani 1 1 d . . . . .
H26 H 0.179678 0.670497 0.748065 0.023 Uiso 1 1 calc R U . . .
C27 C 0.1822(4) 0.8073(2) 0.7273(2) 0.0150(8) Uani 1 1 d . . . . .
C28 C 0.1754(4) 0.9156(2) 0.5703(2) 0.0150(8) Uani 1 1 d . . . . .
C29 C 0.2237(4) 0.9842(2) 0.6182(2) 0.0146(7) Uani 1 1 d . . . . .
C30 C 0.2928(4) 1.0648(2) 0.5689(2) 0.0147(7) Uani 1 1 d . . . . .
C31 C 0.3099(5) 1.0772(3) 0.4751(2) 0.0186(8) Uani 1 1 d . . . . .
H31 H 0.351302 1.132367 0.443800 0.022 Uiso 1 1 calc R U . . .
C32 C 0.2650(5) 1.0072(3) 0.4275(2) 0.0181(8) Uani 1 1 d . . . . .
C33 C 0.2006(5) 0.9259(3) 0.4758(2) 0.0188(8) Uani 1 1 d . . . . .
H33 H 0.174223 0.877961 0.445043 0.023 Uiso 1 1 calc R U . . .
C34 C 0.2881(6) 1.0192(3) 0.3259(2) 0.0239(9) Uani 1 1 d . . . . .
H34A H 0.411540 1.023955 0.303898 0.036 Uiso 1 1 calc R U . . .
H34B H 0.228937 1.073509 0.304385 0.036 Uiso 1 1 calc R U . . .
H34C H 0.238434 0.967769 0.304713 0.036 Uiso 1 1 calc R U . . .
C35 C 0.3009(5) 0.6194(3) 0.9060(3) 0.0243(9) Uani 1 1 d . . . . .
H35A H 0.233151 0.575346 0.882876 0.036 Uiso 1 1 calc R U . . .
H35B H 0.262257 0.620244 0.969177 0.036 Uiso 1 1 calc R U . . .
H35C H 0.423647 0.603631 0.897842 0.036 Uiso 1 1 calc R U . . .
C36 C 0.1514(4) 1.0491(2) 0.7613(2) 0.0141(7) Uani 1 1 d . . . . .
C37 C 0.2131(4) 1.1359(2) 0.7253(2) 0.0138(7) Uani 1 1 d . . . . .
C38 C 0.1613(5) 1.2112(3) 0.7696(2) 0.0175(8) Uani 1 1 d . . . . .
H38 H 0.199990 1.268769 0.743539 0.021 Uiso 1 1 calc R U . . .
C39 C 0.0537(5) 1.2023(3) 0.8516(2) 0.0179(8) Uani 1 1 d . . . . .
C40 C -0.0059(5) 1.1148(3) 0.8876(3) 0.0184(8) Uani 1 1 d . . . . .
H40 H -0.077147 1.106637 0.942778 0.022 Uiso 1 1 calc R U . . .
C41 C 0.0395(5) 1.0398(3) 0.8423(2) 0.0167(8) Uani 1 1 d . . . . .
H41 H -0.005449 0.982830 0.866409 0.020 Uiso 1 1 calc R U . . .
C42 C -0.0016(5) 1.2846(3) 0.8979(3) 0.0238(9) Uani 1 1 d . . . . .
H42A H 0.095972 1.326225 0.891283 0.036 Uiso 1 1 calc R U . . .
H42B H -0.037660 1.266207 0.960893 0.036 Uiso 1 1 calc R U . . .
H42C H -0.098354 1.313934 0.870968 0.036 Uiso 1 1 calc R U . . .

loop_
_atom_site_aniso_label
_atom_site_aniso_U_11
_atom_site_aniso_U_22
_atom_site_aniso_U_33
_atom_site_aniso_U_23
_atom_site_aniso_U_13
_atom_site_aniso_U_12
S1 0.0254(5) 0.0134(5) 0.0188(5) -0.0018(4) -0.0011(4) 0.0050(4)
S2 0.0244(5) 0.0150(5) 0.0175(5) -0.0033(4) -0.0042(4) 0.0052(4)
N1 0.0267(17) 0.0109(16) 0.0128(15) -0.0016(13) -0.0024(12) -0.0028(12)
C1 0.0174(18) 0.0110(19) 0.0158(18) 0.0002(14) -0.0061(14) -0.0045(14)
C2 0.0192(19) 0.019(2) 0.020(2) -0.0038(16) -0.0025(15) 0.0008(15)
C3 0.0152(18) 0.022(2) 0.023(2) 0.0042(16) -0.0027(15) -0.0047(15)
C4 0.0204(19) 0.017(2) 0.022(2) 0.0004(16) -0.0098(15) -0.0043(15)
C5 0.0219(19) 0.0101(19) 0.024(2) -0.0039(15) -0.0098(15) 0.0001(15)
C6 0.0171(18) 0.0126(19) 0.0162(18) -0.0038(15) -0.0046(14) -0.0004(14)
C7 0.0162(18) 0.0139(19) 0.0197(19) -0.0023(15) -0.0039(14) -0.0040(14)
C8 0.0142(17) 0.0162(19) 0.0123(17) -0.0007(15) -0.0007(14) -0.0041(14)
C9 0.0168(18) 0.0128(19) 0.0186(19) -0.0042(15) -0.0036(14) -0.0015(14)
C10 0.023(2) 0.017(2) 0.0176(19) -0.0006(15) -0.0036(15) -0.0029(15)
C11 0.0189(18) 0.0158(19) 0.0200(19) -0.0027(16) -0.0014(15) -0.0060(14)
C12 0.0184(19) 0.017(2) 0.0185(19) -0.0071(15) -0.0011(14) -0.0012(15)
C13 0.0151(18) 0.0132(19) 0.0177(19) -0.0014(15) 0.0021(14) -0.0012(14)
C14 0.0122(17) 0.017(2) 0.0150(18) -0.0019(15) 0.0011(13) -0.0006(14)
C15 0.0171(18) 0.0120(19) 0.0195(19) -0.0007(15) 0.0030(14) -0.0040(14)
C16 0.0147(18) 0.018(2) 0.022(2) -0.0058(16) 0.0025(14) -0.0042(14)
C17 0.0181(18) 0.023(2) 0.0133(18) -0.0026(16) -0.0022(14) -0.0016(15)
C18 0.0196(19) 0.019(2) 0.0188(19) -0.0009(16) -0.0021(15) 0.0000(15)
C19 0.025(2) 0.019(2) 0.020(2) -0.0079(16) -0.0008(15) -0.0018(16)
C20 0.026(2) 0.019(2) 0.031(2) -0.0002(17) -0.0065(17) -0.0077(16)
C21 0.035(2) 0.019(2) 0.0159(19) -0.0040(17) -0.0026(16) -0.0034(16)
S3 0.0254(5) 0.0137(5) 0.0177(5) -0.0033(4) -0.0003(4) -0.0064(4)
S4 0.0264(5) 0.0129(5) 0.0177(5) -0.0026(4) -0.0033(4) -0.0064(4)
N2 0.0235(16) 0.0094(15) 0.0156(15) -0.0012(13) -0.0005(13) -0.0010(12)
C22 0.0137(17) 0.0118(18) 0.0176(18) -0.0003(14) 0.0016(13) 0.0005(13)
C23 0.0181(19) 0.017(2) 0.022(2) -0.0053(16) -0.0012(15) -0.0033(15)
C24 0.0153(18) 0.020(2) 0.020(2) -0.0002(16) -0.0026(14) 0.0014(15)
C25 0.0128(17) 0.015(2) 0.022(2) -0.0002(15) 0.0052(14) 0.0026(14)
C26 0.0180(18) 0.016(2) 0.0214(19) -0.0033(16) 0.0038(15) -0.0024(14)
C27 0.0147(18) 0.0133(19) 0.0159(18) -0.0030(14) 0.0042(13) -0.0033(14)
C28 0.0143(18) 0.0146(19) 0.0159(18) -0.0022(15) -0.0007(13) 0.0000(14)
C29 0.0102(17) 0.020(2) 0.0132(17) -0.0024(16) -0.0009(13) 0.0020(14)
C30 0.0160(18) 0.0126(19) 0.0158(18) -0.0018(14) -0.0027(14) -0.0003(14)
C31 0.024(2) 0.0131(19) 0.0173(19) 0.0007(15) 0.0001(15) -0.0004(15)
C32 0.0188(19) 0.020(2) 0.0156(18) -0.0031(16) -0.0005(14) 0.0013(14)
C33 0.0195(19) 0.019(2) 0.0184(19) -0.0050(16) -0.0028(15) 0.0004(15)
C34 0.038(2) 0.018(2) 0.0154(19) -0.0027(16) -0.0031(17) -0.0004(16)
C35 0.028(2) 0.015(2) 0.029(2) -0.0007(17) -0.0017(17) 0.0036(16)
C36 0.0158(18) 0.0110(18) 0.0162(18) -0.0018(14) -0.0048(14) 0.0021(13)
C37 0.0144(17) 0.0116(18) 0.0162(18) -0.0027(14) -0.0040(13) 0.0017(14)
C38 0.0189(18) 0.0142(19) 0.0202(19) -0.0002(15) -0.0072(15) 0.0009(14)
C39 0.0145(18) 0.020(2) 0.0215(19) -0.0076(16) -0.0088(14) 0.0047(14)
C40 0.0163(18) 0.020(2) 0.0179(19) -0.0040(16) 0.0012(14) 0.0014(15)
C41 0.0163(18) 0.0128(19) 0.0208(19) -0.0016(15) -0.0015(14) 0.0007(14)
C42 0.026(2) 0.022(2) 0.026(2) -0.0096(17) -0.0068(16) 0.0056(16)

loop_
_atom_type_symbol
_atom_type_description
_atom_type_scat_dispersion_real
_atom_type_scat_dispersion_imag
_atom_type_scat_source
C C 0.0033 0.0016 'International Tables Vol C Tables 4.2.6.8 and 6.1.1.4'
H H 0.0000 0.0000 'International Tables Vol C Tables 4.2.6.8 and 6.1.1.4'
N N 0.0061 0.0033 'International Tables Vol C Tables 4.2.6.8 and 6.1.1.4'
S S 0.1246 0.1234 'International Tables Vol C Tables 4.2.6.8 and 6.1.1.4'

loop_
_geom_angle_atom_site_label_1
_geom_angle_atom_site_label_2
_geom_angle_atom_site_label_3
_geom_angle
_geom_angle_site_symmetry_1
_geom_angle_site_symmetry_3
_geom_angle_publ_flag
C6 S1 C7 99.18(17) . . ?
C14 S2 C9 98.78(17) . . ?
C8 N1 C1 118.5(3) . . ?
C13 N1 C1 121.8(3) . . ?
C13 N1 C8 119.7(3) . . ?
C2 C1 N1 120.5(3) . . ?
C6 C1 N1 121.0(3) . . ?
C6 C1 C2 118.6(3) . . ?
C1 C2 H2 120.0 . . ?
C3 C2 C1 120.0(4) . . ?
C3 C2 H2 120.0 . . ?
C2 C3 H3 119.1 . . ?
C4 C3 C2 121.8(4) . . ?
C4 C3 H3 119.1 . . ?
C3 C4 C5 117.3(3) . . ?
C3 C4 C20 121.8(4) . . ?
C5 C4 C20 120.9(4) . . ?
C4 C5 H5 119.0 . . ?
C6 C5 C4 121.9(3) . . ?
C6 C5 H5 119.0 . . ?
C1 C6 S1 120.4(3) . . ?
C1 C6 C5 120.4(3) . . ?
C5 C6 S1 119.1(3) . . ?
C8 C7 S1 119.4(3) . . ?
C12 C7 S1 119.5(3) . . ?
C12 C7 C8 121.0(3) . . ?
C7 C8 N1 121.3(3) . . ?
C7 C8 C9 118.0(3) . . ?
C9 C8 N1 120.7(3) . . ?
C8 C9 S2 119.8(3) . . ?
C10 C9 S2 119.4(3) . . ?
C10 C9 C8 120.7(3) . . ?
C9 C10 H10 119.6 . . ?
C9 C10 C11 120.9(3) . . ?
C11 C10 H10 119.6 . . ?
C10 C11 C12 118.1(3) . . ?
C10 C11 C21 120.6(4) . . ?
C12 C11 C21 121.2(4) . . ?
C7 C12 C11 121.2(3) . . ?
C7 C12 H12 119.4 . . ?
C11 C12 H12 119.4 . . ?
C14 C13 N1 119.9(3) . . ?
C18 C13 N1 121.8(3) . . ?
C18 C13 C14 118.3(3) . . ?
C13 C14 S2 120.8(3) . . ?
C15 C14 S2 118.9(3) . . ?
C15 C14 C13 120.2(3) . . ?
C14 C15 H15 119.0 . . ?
C14 C15 C16 122.0(3) . . ?
C16 C15 H15 119.0 . . ?
C15 C16 C17 117.5(3) . . ?
C15 C16 C19 120.4(3) . . ?
C17 C16 C19 122.1(3) . . ?
C16 C17 H17 119.5 . . ?
C18 C17 C16 121.1(3) . . ?
C18 C17 H17 119.5 . . ?
C13 C18 C17 120.9(3) . . ?
C13 C18 H18 119.5 . . ?
C17 C18 H18 119.5 . . ?
C16 C19 H19A 109.5 . . ?
C16 C19 H19B 109.5 . . ?
C16 C19 H19C 109.5 . . ?
H19A C19 H19B 109.5 . . ?
H19A C19 H19C 109.5 . . ?
H19B C19 H19C 109.5 . . ?
C4 C20 H20A 109.5 . . ?
C4 C20 H20B 109.5 . . ?
C4 C20 H20C 109.5 . . ?
H20A C20 H20B 109.5 . . ?
H20A C20 H20C 109.5 . . ?
H20B C20 H20C 109.5 . . ?
C11 C21 H21A 109.5 . . ?
C11 C21 H21B 109.5 . . ?
C11 C21 H21C 109.5 . . ?
H21A C21 H21B 109.5 . . ?
H21A C21 H21C 109.5 . . ?
H21B C21 H21C 109.5 . . ?
C37 S3 C30 98.86(16) . . ?
C28 S4 C27 99.25(16) . . ?
C29 N2 C22 119.2(3) . . ?
C29 N2 C36 119.6(3) . . ?
C36 N2 C22 121.1(3) . . ?
C23 C22 N2 121.3(3) . . ?
C23 C22 C27 118.3(3) . . ?
C27 C22 N2 120.5(3) . . ?
C22 C23 H23 119.7 . . ?
C24 C23 C22 120.5(3) . . ?
C24 C23 H23 119.7 . . ?
C23 C24 H24 119.2 . . ?
C23 C24 C25 121.5(4) . . ?
C25 C24 H24 119.2 . . ?
C24 C25 C35 121.3(3) . . ?
C26 C25 C24 117.6(3) . . ?
C26 C25 C35 121.1(3) . . ?
C25 C26 H26 119.4 . . ?
C27 C26 C25 121.3(3) . . ?
C27 C26 H26 119.4 . . ?
C22 C27 S4 120.4(3) . . ?
C26 C27 S4 118.7(3) . . ?
C26 C27 C22 120.7(3) . . ?
C29 C28 S4 120.1(3) . . ?
C29 C28 C33 121.0(3) . . ?
C33 C28 S4 118.9(3) . . ?
C28 C29 N2 121.2(3) . . ?
C28 C29 C30 117.9(3) . . ?
C30 C29 N2 120.9(3) . . ?
C29 C30 S3 119.8(3) . . ?
C31 C30 S3 118.8(3) . . ?
C31 C30 C29 121.4(3) . . ?
C30 C31 H31 119.9 . . ?
C30 C31 C32 120.3(3) . . ?
C32 C31 H31 119.9 . . ?
C31 C32 C34 120.6(3) . . ?
C33 C32 C31 118.8(3) . . ?
C33 C32 C34 120.6(3) . . ?
C28 C33 H33 119.7 . . ?
C32 C33 C28 120.5(3) . . ?
C32 C33 H33 119.7 . . ?
C32 C34 H34A 109.5 . . ?
C32 C34 H34B 109.5 . . ?
C32 C34 H34C 109.5 . . ?
H34A C34 H34B 109.5 . . ?
H34A C34 H34C 109.5 . . ?
H34B C34 H34C 109.5 . . ?
C25 C35 H35A 109.5 . . ?
C25 C35 H35B 109.5 . . ?
C25 C35 H35C 109.5 . . ?
H35A C35 H35B 109.5 . . ?
H35A C35 H35C 109.5 . . ?
H35B C35 H35C 109.5 . . ?
C37 C36 N2 119.7(3) . . ?
C41 C36 N2 121.9(3) . . ?
C41 C36 C37 118.4(3) . . ?
C36 C37 S3 120.9(3) . . ?
C38 C37 S3 118.7(3) . . ?
C38 C37 C36 120.3(3) . . ?
C37 C38 H38 119.2 . . ?
C39 C38 C37 121.7(3) . . ?
C39 C38 H38 119.2 . . ?
C38 C39 C40 117.4(3) . . ?
C38 C39 C42 120.7(3) . . ?
C40 C39 C42 121.8(3) . . ?
C39 C40 H40 119.3 . . ?
C41 C40 C39 121.3(3) . . ?
C41 C40 H40 119.3 . . ?
C36 C41 H41 119.6 . . ?
C40 C41 C36 120.8(3) . . ?
C40 C41 H41 119.6 . . ?
C39 C42 H42A 109.5 . . ?
C39 C42 H42B 109.5 . . ?
C39 C42 H42C 109.5 . . ?
H42A C42 H42B 109.5 . . ?
H42A C42 H42C 109.5 . . ?
H42B C42 H42C 109.5 . . ?

loop_
_geom_bond_atom_site_label_1
_geom_bond_atom_site_label_2
_geom_bond_distance
_geom_bond_site_symmetry_2
_geom_bond_publ_flag
S1 C6 1.764(4) . ?
S1 C7 1.774(4) . ?
S2 C9 1.769(4) . ?
S2 C14 1.763(4) . ?
N1 C1 1.425(4) . ?
N1 C8 1.422(4) . ?
N1 C13 1.417(5) . ?
C1 C2 1.405(5) . ?
C1 C6 1.388(5) . ?
C2 H2 0.9300 . ?
C2 C3 1.397(5) . ?
C3 H3 0.9300 . ?
C3 C4 1.388(6) . ?
C4 C5 1.395(5) . ?
C4 C20 1.504(5) . ?
C5 H5 0.9300 . ?
C5 C6 1.391(5) . ?
C7 C8 1.402(5) . ?
C7 C12 1.380(5) . ?
C8 C9 1.403(5) . ?
C9 C10 1.395(5) . ?
C10 H10 0.9300 . ?
C10 C11 1.397(6) . ?
C11 C12 1.399(5) . ?
C11 C21 1.499(5) . ?
C12 H12 0.9300 . ?
C13 C14 1.402(5) . ?
C13 C18 1.390(5) . ?
C14 C15 1.388(5) . ?
C15 H15 0.9300 . ?
C15 C16 1.390(5) . ?
C16 C17 1.399(5) . ?
C16 C19 1.513(5) . ?
C17 H17 0.9300 . ?
C17 C18 1.394(5) . ?
C18 H18 0.9300 . ?
C19 H19A 0.9600 . ?
C19 H19B 0.9600 . ?
C19 H19C 0.9600 . ?
C20 H20A 0.9600 . ?
C20 H20B 0.9600 . ?
C20 H20C 0.9600 . ?
C21 H21A 0.9600 . ?
C21 H21B 0.9600 . ?
C21 H21C 0.9600 . ?
S3 C30 1.771(4) . ?
S3 C37 1.771(4) . ?
S4 C27 1.772(4) . ?
S4 C28 1.766(4) . ?
N2 C22 1.426(5) . ?
N2 C29 1.422(4) . ?
N2 C36 1.424(5) . ?
C22 C23 1.397(5) . ?
C22 C27 1.397(5) . ?
C23 H23 0.9300 . ?
C23 C24 1.385(5) . ?
C24 H24 0.9300 . ?
C24 C25 1.397(5) . ?
C25 C26 1.395(5) . ?
C25 C35 1.510(5) . ?
C26 H26 0.9300 . ?
C26 C27 1.387(5) . ?
C28 C29 1.393(5) . ?
C28 C33 1.399(5) . ?
C29 C30 1.400(5) . ?
C30 C31 1.389(5) . ?
C31 H31 0.9300 . ?
C31 C32 1.397(5) . ?
C32 C33 1.391(5) . ?
C32 C34 1.504(5) . ?
C33 H33 0.9300 . ?
C34 H34A 0.9600 . ?
C34 H34B 0.9600 . ?
C34 H34C 0.9600 . ?
C35 H35A 0.9600 . ?
C35 H35B 0.9600 . ?
C35 H35C 0.9600 . ?
C36 C37 1.397(5) . ?
C36 C41 1.391(5) . ?
C37 C38 1.397(5) . ?
C38 H38 0.9300 . ?
C38 C39 1.386(5) . ?
C39 C40 1.402(5) . ?
C39 C42 1.507(5) . ?
C40 H40 0.9300 . ?
C40 C41 1.390(5) . ?
C41 H41 0.9300 . ?
C42 H42A 0.9600 . ?
C42 H42B 0.9600 . ?
C42 H42C 0.9600 . ?

loop_
_geom_torsion_atom_site_label_1
_geom_torsion_atom_site_label_2
_geom_torsion_atom_site_label_3
_geom_torsion_atom_site_label_4
_geom_torsion
_geom_torsion_site_symmetry_1
_geom_torsion_site_symmetry_2
_geom_torsion_site_symmetry_3
_geom_torsion_site_symmetry_4
_geom_torsion_publ_flag
S1 C7 C8 N1 -2.5(4) . . . . ?
S1 C7 C8 C9 177.1(2) . . . . ?
S1 C7 C12 C11 -175.9(3) . . . . ?
S2 C9 C10 C11 -175.1(3) . . . . ?
S2 C14 C15 C16 175.3(3) . . . . ?
N1 C1 C2 C3 -179.9(3) . . . . ?
N1 C1 C6 S1 5.1(5) . . . . ?
N1 C1 C6 C5 -178.1(3) . . . . ?
N1 C8 C9 S2 -4.2(4) . . . . ?
N1 C8 C9 C10 178.4(3) . . . . ?
N1 C13 C14 S2 5.4(4) . . . . ?
N1 C13 C14 C15 -177.3(3) . . . . ?
N1 C13 C18 C17 179.4(3) . . . . ?
C1 N1 C8 C7 -36.1(5) . . . . ?
C1 N1 C8 C9 144.3(3) . . . . ?
C1 N1 C13 C14 -145.0(3) . . . . ?
C1 N1 C13 C18 37.2(5) . . . . ?
C1 C2 C3 C4 -1.6(5) . . . . ?
C2 C1 C6 S1 -175.6(3) . . . . ?
C2 C1 C6 C5 1.2(5) . . . . ?
C2 C3 C4 C5 0.5(5) . . . . ?
C2 C3 C4 C20 -178.9(3) . . . . ?
C3 C4 C5 C6 1.6(5) . . . . ?
C4 C5 C6 S1 174.4(3) . . . . ?
C4 C5 C6 C1 -2.5(5) . . . . ?
C6 S1 C7 C8 32.9(3) . . . . ?
C6 S1 C7 C12 -149.1(3) . . . . ?
C6 C1 C2 C3 0.8(5) . . . . ?
C7 S1 C6 C1 -34.3(3) . . . . ?
C7 S1 C6 C5 148.8(3) . . . . ?
C7 C8 C9 S2 176.2(2) . . . . ?
C7 C8 C9 C10 -1.3(5) . . . . ?
C8 N1 C1 C2 -144.5(3) . . . . ?
C8 N1 C1 C6 34.8(5) . . . . ?
C8 N1 C13 C14 34.7(5) . . . . ?
C8 N1 C13 C18 -143.2(3) . . . . ?
C8 C7 C12 C11 2.1(5) . . . . ?
C8 C9 C10 C11 2.3(5) . . . . ?
C9 S2 C14 C13 -34.8(3) . . . . ?
C9 S2 C14 C15 147.8(3) . . . . ?
C9 C10 C11 C12 -1.2(5) . . . . ?
C9 C10 C11 C21 179.2(3) . . . . ?
C10 C11 C12 C7 -1.0(5) . . . . ?
C12 C7 C8 N1 179.4(3) . . . . ?
C12 C7 C8 C9 -0.9(5) . . . . ?
C13 N1 C1 C2 35.2(5) . . . . ?
C13 N1 C1 C6 -145.5(3) . . . . ?
C13 N1 C8 C7 144.2(3) . . . . ?
C13 N1 C8 C9 -35.4(5) . . . . ?
C13 C14 C15 C16 -2.1(5) . . . . ?
C14 S2 C9 C8 33.9(3) . . . . ?
C14 S2 C9 C10 -148.6(3) . . . . ?
C14 C13 C18 C17 1.5(5) . . . . ?
C14 C15 C16 C17 1.2(5) . . . . ?
C14 C15 C16 C19 178.9(3) . . . . ?
C15 C16 C17 C18 1.0(5) . . . . ?
C16 C17 C18 C13 -2.4(5) . . . . ?
C18 C13 C14 S2 -176.6(3) . . . . ?
C18 C13 C14 C15 0.7(5) . . . . ?
C19 C16 C17 C18 -176.6(3) . . . . ?
C20 C4 C5 C6 -179.0(3) . . . . ?
C21 C11 C12 C7 178.6(3) . . . . ?
S3 C30 C31 C32 175.4(3) . . . . ?
S3 C37 C38 C39 -174.4(3) . . . . ?
S4 C28 C29 N2 3.0(5) . . . . ?
S4 C28 C29 C30 -176.3(3) . . . . ?
S4 C28 C33 C32 174.6(3) . . . . ?
N2 C22 C23 C24 178.0(3) . . . . ?
N2 C22 C27 S4 -4.7(5) . . . . ?
N2 C22 C27 C26 179.8(3) . . . . ?
N2 C29 C30 S3 3.7(5) . . . . ?
N2 C29 C30 C31 -178.1(3) . . . . ?
N2 C36 C37 S3 -4.7(5) . . . . ?
N2 C36 C37 C38 178.5(3) . . . . ?
N2 C36 C41 C40 179.1(3) . . . . ?
C22 N2 C29 C28 35.4(5) . . . . ?
C22 N2 C29 C30 -145.3(3) . . . . ?
C22 N2 C36 C37 146.0(3) . . . . ?
C22 N2 C36 C41 -34.8(5) . . . . ?
C22 C23 C24 C25 2.5(5) . . . . ?
C23 C22 C27 S4 175.9(3) . . . . ?
C23 C22 C27 C26 0.4(5) . . . . ?
C23 C24 C25 C26 -0.2(5) . . . . ?
C23 C24 C25 C35 178.4(3) . . . . ?
C24 C25 C26 C27 -2.0(5) . . . . ?
C25 C26 C27 S4 -173.6(3) . . . . ?
C25 C26 C27 C22 1.9(5) . . . . ?
C27 S4 C28 C29 -32.5(3) . . . . ?
C27 S4 C28 C33 149.1(3) . . . . ?
C27 C22 C23 C24 -2.6(5) . . . . ?
C28 S4 C27 C22 33.4(3) . . . . ?
C28 S4 C27 C26 -151.0(3) . . . . ?
C28 C29 C30 S3 -176.9(3) . . . . ?
C28 C29 C30 C31 1.2(5) . . . . ?
C29 N2 C22 C23 145.1(3) . . . . ?
C29 N2 C22 C27 -34.2(5) . . . . ?
C29 N2 C36 C37 -35.1(5) . . . . ?
C29 N2 C36 C41 144.0(3) . . . . ?
C29 C28 C33 C32 -3.9(5) . . . . ?
C29 C30 C31 C32 -2.8(6) . . . . ?
C30 S3 C37 C36 34.2(3) . . . . ?
C30 S3 C37 C38 -149.1(3) . . . . ?
C30 C31 C32 C33 1.0(6) . . . . ?
C30 C31 C32 C34 -178.2(4) . . . . ?
C31 C32 C33 C28 2.3(5) . . . . ?
C33 C28 C29 N2 -178.6(3) . . . . ?
C33 C28 C29 C30 2.1(5) . . . . ?
C34 C32 C33 C28 -178.5(4) . . . . ?
C35 C25 C26 C27 179.4(3) . . . . ?
C36 N2 C22 C23 -36.1(5) . . . . ?
C36 N2 C22 C27 144.6(3) . . . . ?
C36 N2 C29 C28 -143.5(3) . . . . ?
C36 N2 C29 C30 35.8(5) . . . . ?
C36 C37 C38 C39 2.4(5) . . . . ?
C37 S3 C30 C29 -33.4(3) . . . . ?
C37 S3 C30 C31 148.4(3) . . . . ?
C37 C36 C41 C40 -1.8(5) . . . . ?
C37 C38 C39 C40 -1.7(5) . . . . ?
C37 C38 C39 C42 -179.5(3) . . . . ?
C38 C39 C40 C41 -0.7(5) . . . . ?
C39 C40 C41 C36 2.5(5) . . . . ?
C41 C36 C37 S3 176.1(3) . . . . ?
C41 C36 C37 C38 -0.6(5) . . . . ?
C42 C39 C40 C41 177.1(3) . . . . ?

loop_
_twin_individual_id
_twin_individual_mass_fraction_refined
1 0.762(5)
2 0.238(5)
